data_4087978
loop_
_publ_author_name
'Eedugurala, Naresh'
'Hovey, Megan'
'Ho, Hung-An'
'Jana, Barun'
'Lampland, Nicole L.'
'Ellern, Arkady'
'Sadow, Aaron D.'

_publ_section_title
;
 Cyclopentadienyl-bis(oxazoline) Magnesium and Zirconium Complexes in
 Aminoalkene Hydroaminations
;
_journal_issue 23
_journal_name_full Organometallics
_journal_page_first 5566
_journal_paper_doi 10.1021/acs.organomet.5b00771
_journal_volume 34
_journal_year 2015
_chemical_formula_sum 'C44 H68 Mg2 N4 O4'
_chemical_formula_weight 765.64
_space_group_crystal_system monoclinic
_space_group_IT_number 14
_space_group_name_Hall '-P 2yn'
_space_group_name_H-M_alt 'P 1 21/n 1'
_atom_sites_solution_hydrogens geom
_audit_creation_method SHELXL-2014
_cell_angle_alpha 90
_cell_angle_beta 92.4810(17)
_cell_angle_gamma 90
_cell_formula_units_Z 2
_cell_length_a 8.6196(9)
_cell_length_b 15.5542(16)
_cell_length_c 16.8375(18)
_cell_measurement_reflns_used 6846
_cell_measurement_temperature 173(2)
_cell_measurement_theta_max 28.72
_cell_measurement_theta_min 2.42
_cell_volume 2255.3(4)
_computing_cell_refinement 'SAINT V7.66A (Bruker AXS, 2014)'
_computing_data_collection 'APEX2 Suite (Bruker AXS, 2014)'
_computing_data_reduction 'SAINT V7.66A (Bruker AXS, 2014)'
_computing_molecular_graphics 'XSHELL (Bruker AXS, 2007)'
_computing_publication_material 'APEX2 Suite (Bruker AXS, 2014)'
_computing_structure_refinement 'SHELXL-2014 (Sheldrick, 2014)'
_computing_structure_solution 'SHELXS-2013 (Sheldrick, 2014)'
_diffrn_ambient_temperature 173(2)
_diffrn_measured_fraction_theta_full 1.000
_diffrn_measured_fraction_theta_max 1.000
_diffrn_measurement_device_type 'Bruker APEX-II CCD'
_diffrn_measurement_method '\f and \w scans'
_diffrn_radiation_type MoK\a
_diffrn_radiation_wavelength 0.71073
_diffrn_reflns_av_R_equivalents 0.0302
_diffrn_reflns_av_unetI/netI 0.0245
_diffrn_reflns_Laue_measured_fraction_full 1.000
_diffrn_reflns_Laue_measured_fraction_max 1.000
_diffrn_reflns_limit_h_max 10
_diffrn_reflns_limit_h_min -10
_diffrn_reflns_limit_k_max 19
_diffrn_reflns_limit_k_min -19
_diffrn_reflns_limit_l_max 21
_diffrn_reflns_limit_l_min -21
_diffrn_reflns_number 19800
_diffrn_reflns_point_group_measured_fraction_full 1.000
_diffrn_reflns_point_group_measured_fraction_max 1.000
_diffrn_reflns_theta_full 25.242
_diffrn_reflns_theta_max 26.371
_diffrn_reflns_theta_min 1.783
_exptl_absorpt_coefficient_mu 0.096
_exptl_absorpt_correction_T_max 0.75
_exptl_absorpt_correction_T_min 0.66
_exptl_absorpt_correction_type multi-scan
_exptl_crystal_colour yellow
_exptl_crystal_density_diffrn 1.127
_exptl_crystal_description block
_exptl_crystal_F_000 832
_exptl_crystal_size_max 0.260
_exptl_crystal_size_mid 0.180
_exptl_crystal_size_min 0.100
_refine_diff_density_max 0.486
_refine_diff_density_min -0.438
_refine_diff_density_rms 0.071
_refine_ls_extinction_method none
_refine_ls_goodness_of_fit_ref 1.039
_refine_ls_hydrogen_treatment mixed
_refine_ls_matrix_type full
_refine_ls_number_parameters 247
_refine_ls_number_reflns 4605
_refine_ls_number_restraints 0
_refine_ls_restrained_S_all 1.039
_refine_ls_R_factor_all 0.0692
_refine_ls_R_factor_gt 0.0563
_refine_ls_shift/su_max 0.001
_refine_ls_shift/su_mean 0.000
_refine_ls_structure_factor_coef Fsqd
_refine_ls_weighting_details 'w=1/[\s^2^(Fo^2^)+(0.0949P)^2^+1.7192P] where P=(Fo^2^+2Fc^2^)/3'
_refine_ls_weighting_scheme calc
_refine_ls_wR_factor_gt 0.1594
_refine_ls_wR_factor_ref 0.1709
_reflns_Friedel_coverage 0.000
_reflns_number_gt 3742
_reflns_number_total 4605
_reflns_threshold_expression 'I > 2\s(I)'
_cod_data_source_file om5b00771_si_002.cif
_cod_data_source_block BoMCptetMgMe
_cod_original_sg_symbol_H-M 'P 21/n'
_cod_database_code 4087978
_shelx_space_group_comment
; 
The symmetry employed for this shelxl refinement is uniquely defined 
by the following loop, which should always be used as a source of 
symmetry information in preference to the above space-group names. 
They are only intended as comments. 
;
_shelx_estimated_absorpt_t_min 0.975
_shelx_estimated_absorpt_t_max 0.990
_shelxl_version_number 2014-3

loop_
_space_group_symop_operation_xyz
'x, y, z'
'-x+1/2, y+1/2, -z+1/2'
'-x, -y, -z'
'x-1/2, -y-1/2, z-1/2'

loop_
_atom_site_label
_atom_site_type_symbol
_atom_site_fract_x
_atom_site_fract_y
_atom_site_fract_z
_atom_site_U_iso_or_equiv
_atom_site_adp_type
_atom_site_occupancy
_atom_site_site_symmetry_order
_atom_site_calc_flag
_atom_site_refinement_flags_posn
_atom_site_refinement_flags_adp
Mg1 Mg 0.92372(8) 0.51999(4) 0.92575(4) 0.0222(2) Uani 1 1 d . .
C1 C 1.1720(3) 0.41312(18) 0.55181(15) 0.0430(6) Uani 1 1 d . .
H1A H 1.2762 0.3925 0.5407 0.064 Uiso 1 1 calc R U
H1B H 1.1134 0.3669 0.5763 0.064 Uiso 1 1 calc R U
H1C H 1.1181 0.4309 0.5021 0.064 Uiso 1 1 calc R U
C2 C 1.1846(3) 0.48887(16) 0.60804(13) 0.0323(5) Uani 1 1 d . .
C3 C 1.2757(3) 0.5617(2) 0.5715(2) 0.0575(8) Uani 1 1 d . .
H3A H 1.3808 0.5417 0.5611 0.086 Uiso 1 1 calc R U
H3B H 1.2232 0.5797 0.5214 0.086 Uiso 1 1 calc R U
H3C H 1.2819 0.6104 0.6083 0.086 Uiso 1 1 calc R U
C4 C 1.2499(3) 0.4624(2) 0.69121(14) 0.0438(6) Uani 1 1 d . .
H4A H 1.2970 0.4044 0.6898 0.053 Uiso 1 1 calc R U
H4B H 1.3294 0.5039 0.7112 0.053 Uiso 1 1 calc R U
C5 C 1.0008(2) 0.50046(12) 0.69516(11) 0.0223(4) Uani 1 1 d . .
C6 C 0.8483(2) 0.51067(12) 0.73613(11) 0.0213(4) Uani 1 1 d . .
C7 C 0.7192(3) 0.52653(14) 0.67092(12) 0.0286(5) Uani 1 1 d . .
H7A H 0.7355 0.5825 0.6460 0.043 Uiso 1 1 calc R U
H7B H 0.7227 0.4812 0.6306 0.043 Uiso 1 1 calc R U
H7C H 0.6176 0.5259 0.6949 0.043 Uiso 1 1 calc R U
C8 C 0.7218(4) 0.29532(19) 0.92453(19) 0.0553(8) Uani 1 1 d . .
H8A H 0.7119 0.2330 0.9310 0.083 Uiso 1 1 calc R U
H8B H 0.7595 0.3210 0.9749 0.083 Uiso 1 1 calc R U
H8C H 0.6203 0.3198 0.9088 0.083 Uiso 1 1 calc R U
C9 C 0.8359(3) 0.31419(13) 0.86081(13) 0.0323(5) Uani 1 1 d . .
C10 C 0.9941(4) 0.27782(18) 0.8815(2) 0.0599(8) Uani 1 1 d . .
H10A H 0.9860 0.2155 0.8890 0.090 Uiso 1 1 calc R U
H10B H 1.0636 0.2899 0.8383 0.090 Uiso 1 1 calc R U
H10C H 1.0358 0.3044 0.9307 0.090 Uiso 1 1 calc R U
C11 C 0.7718(5) 0.28499(18) 0.77943(17) 0.0711(11) Uani 1 1 d . .
H11A H 0.8319 0.2355 0.7601 0.085 Uiso 1 1 calc R U
H11B H 0.6615 0.2679 0.7819 0.085 Uiso 1 1 calc R U
C12 C 0.8274(2) 0.42463(13) 0.77630(11) 0.0231(4) Uani 1 1 d . .
C13 C 0.8499(2) 0.58030(12) 0.79958(11) 0.0204(4) Uani 1 1 d . .
C14 C 0.7224(2) 0.59399(13) 0.85023(12) 0.0248(4) Uani 1 1 d . .
C15 C 0.5676(2) 0.54876(17) 0.84969(14) 0.0358(5) Uani 1 1 d . .
H15A H 0.5667 0.5017 0.8110 0.054 Uiso 1 1 calc R U
H15B H 0.5507 0.5255 0.9027 0.054 Uiso 1 1 calc R U
H15C H 0.4847 0.5897 0.8351 0.054 Uiso 1 1 calc R U
C16 C 0.7607(2) 0.66485(14) 0.89976(12) 0.0280(5) Uani 1 1 d . .
C17 C 0.6538(3) 0.70497(18) 0.95770(16) 0.0453(6) Uani 1 1 d . .
H17A H 0.5582 0.6710 0.9593 0.068 Uiso 1 1 calc R U
H17B H 0.7052 0.7063 1.0107 0.068 Uiso 1 1 calc R U
H17C H 0.6283 0.7637 0.9407 0.068 Uiso 1 1 calc R U
C18 C 0.9087(3) 0.69458(13) 0.88080(13) 0.0278(5) Uani 1 1 d . .
C19 C 0.9839(3) 0.77631(15) 0.91083(15) 0.0402(6) Uani 1 1 d . .
H19A H 1.0867 0.7821 0.8888 0.060 Uiso 1 1 calc R U
H19B H 0.9193 0.8255 0.8943 0.060 Uiso 1 1 calc R U
H19C H 0.9946 0.7746 0.9690 0.060 Uiso 1 1 calc R U
C20 C 0.9651(2) 0.64301(12) 0.81913(12) 0.0235(4) Uani 1 1 d . .
C21 C 1.1157(3) 0.66123(15) 0.78014(15) 0.0349(5) Uani 1 1 d . .
H21A H 1.1326 0.6178 0.7392 0.052 Uiso 1 1 calc R U
H21B H 1.1110 0.7184 0.7556 0.052 Uiso 1 1 calc R U
H21C H 1.2016 0.6593 0.8202 0.052 Uiso 1 1 calc R U
C22 C 1.1799(3) 0.50371(17) 0.95421(13) 0.0319(5) Uani 1 1 d . .
H22A H 1.2174 0.5514 0.9879 0.26(4) Uiso 1 1 calc R .
H22C H 1.1980 0.4492 0.9824 0.38(7) Uiso 1 1 calc R .
H22B H 1.2358 0.5034 0.9048 0.27(4) Uiso 1 1 calc R .
N1 N 1.0254(2) 0.51879(12) 0.62388(10) 0.0281(4) Uani 1 1 d . .
N2 N 0.8528(2) 0.40914(10) 0.84989(10) 0.0235(4) Uani 1 1 d . .
O1 O 1.11731(17) 0.46287(11) 0.74062(9) 0.0321(4) Uani 1 1 d . .
O2 O 0.7875(2) 0.35881(10) 0.72767(9) 0.0379(4) Uani 1 1 d . .

loop_
_atom_site_aniso_label
_atom_site_aniso_U_11
_atom_site_aniso_U_22
_atom_site_aniso_U_33
_atom_site_aniso_U_23
_atom_site_aniso_U_13
_atom_site_aniso_U_12
Mg1 0.0219(4) 0.0274(4) 0.0168(3) -0.0020(2) -0.0026(2) -0.0001(3)
C1 0.0473(15) 0.0491(15) 0.0321(12) -0.0053(11) -0.0024(10) 0.0157(12)
C2 0.0279(11) 0.0419(13) 0.0275(11) -0.0014(9) 0.0043(9) 0.0047(9)
C3 0.0465(16) 0.0578(18) 0.070(2) 0.0055(15) 0.0253(15) -0.0066(14)
C4 0.0260(12) 0.0759(19) 0.0293(12) -0.0062(12) 0.0002(9) 0.0124(12)
C5 0.0248(10) 0.0213(9) 0.0206(9) -0.0012(7) -0.0033(7) 0.0009(7)
C6 0.0224(10) 0.0219(9) 0.0195(9) 0.0016(7) -0.0020(7) -0.0008(7)
C7 0.0277(11) 0.0362(12) 0.0215(10) 0.0022(8) -0.0042(8) 0.0007(9)
C8 0.0634(19) 0.0389(15) 0.0649(19) 0.0161(13) 0.0158(15) -0.0104(13)
C9 0.0497(14) 0.0200(10) 0.0267(11) 0.0020(8) -0.0031(9) -0.0069(9)
C10 0.0636(19) 0.0314(14) 0.085(2) 0.0048(14) 0.0037(16) 0.0127(13)
C11 0.144(3) 0.0278(14) 0.0393(15) 0.0048(11) -0.0240(18) -0.0324(17)
C12 0.0268(10) 0.0218(10) 0.0207(9) -0.0030(7) -0.0015(7) -0.0043(8)
C13 0.0212(9) 0.0180(9) 0.0219(9) 0.0016(7) -0.0019(7) 0.0011(7)
C14 0.0228(10) 0.0271(10) 0.0243(10) -0.0008(8) -0.0018(8) 0.0038(8)
C15 0.0211(11) 0.0490(14) 0.0373(12) -0.0042(11) 0.0023(9) 0.0002(10)
C16 0.0293(11) 0.0286(10) 0.0258(10) -0.0021(8) -0.0037(8) 0.0093(9)
C17 0.0416(14) 0.0509(15) 0.0432(14) -0.0159(12) 0.0005(11) 0.0169(12)
C18 0.0335(11) 0.0210(10) 0.0281(10) -0.0020(8) -0.0075(8) 0.0018(8)
C19 0.0548(15) 0.0252(11) 0.0393(13) -0.0051(9) -0.0118(11) -0.0035(10)
C20 0.0248(10) 0.0200(9) 0.0252(10) 0.0027(7) -0.0038(8) -0.0009(7)
C21 0.0339(12) 0.0309(11) 0.0401(13) -0.0012(10) 0.0028(10) -0.0110(9)
C22 0.0258(11) 0.0487(14) 0.0211(10) 0.0009(9) 0.0001(8) -0.0015(9)
N1 0.0269(9) 0.0332(10) 0.0243(9) 0.0036(7) 0.0028(7) 0.0042(7)
N2 0.0292(9) 0.0209(8) 0.0200(8) 0.0003(6) -0.0038(7) -0.0041(7)
O1 0.0258(8) 0.0465(9) 0.0237(7) 0.0021(7) -0.0030(6) 0.0091(7)
O2 0.0667(12) 0.0233(8) 0.0228(8) -0.0037(6) -0.0095(7) -0.0141(7)

loop_
_atom_type_symbol
_atom_type_description
_atom_type_scat_dispersion_real
_atom_type_scat_dispersion_imag
_atom_type_scat_source
C C 0.0033 0.0016 'International Tables Vol C Tables 4.2.6.8 and 6.1.1.4'
H H 0.0000 0.0000 'International Tables Vol C Tables 4.2.6.8 and 6.1.1.4'
N N 0.0061 0.0033 'International Tables Vol C Tables 4.2.6.8 and 6.1.1.4'
O O 0.0106 0.0060 'International Tables Vol C Tables 4.2.6.8 and 6.1.1.4'
Mg Mg 0.0486 0.0363 'International Tables Vol C Tables 4.2.6.8 and 6.1.1.4'

loop_
_geom_angle_atom_site_label_1
_geom_angle_atom_site_label_2
_geom_angle_atom_site_label_3
_geom_angle
_geom_angle_site_symmetry_1
_geom_angle_site_symmetry_3
N2 Mg1 C22 106.17(8) . .
N2 Mg1 C22 106.07(8) . 3_767
C22 Mg1 C22 102.23(8) . 3_767
N2 Mg1 C13 74.70(6) . .
C22 Mg1 C13 117.06(8) . .
C22 Mg1 C13 139.09(8) 3_767 .
N2 Mg1 C14 83.84(7) . .
C22 Mg1 C14 147.76(9) . .
C22 Mg1 C14 104.22(8) 3_767 .
C13 Mg1 C14 34.94(7) . .
N2 Mg1 C20 102.27(6) . .
C22 Mg1 C20 93.75(8) . .
C22 Mg1 C20 141.81(8) 3_767 .
C13 Mg1 C20 32.14(6) . .
C14 Mg1 C20 54.01(7) . .
N2 Mg1 C16 115.48(7) . .
C22 Mg1 C16 129.12(9) . .
C22 Mg1 C16 93.32(8) 3_767 .
C13 Mg1 C16 53.56(6) . .
C14 Mg1 C16 31.67(7) . .
C20 Mg1 C16 50.93(7) . .
N2 Mg1 C18 125.88(7) . .
C22 Mg1 C18 101.45(8) . .
C22 Mg1 C18 112.28(8) 3_767 .
C13 Mg1 C18 51.28(6) . .
C14 Mg1 C18 51.13(7) . .
C20 Mg1 C18 29.75(6) . .
C16 Mg1 C18 29.48(7) . .
N2 Mg1 Mg1 116.25(6) . 3_767
C22 Mg1 Mg1 51.45(6) . 3_767
C22 Mg1 Mg1 50.78(6) 3_767 3_767
C13 Mg1 Mg1 164.88(6) . 3_767
C14 Mg1 Mg1 150.11(6) . 3_767
C20 Mg1 Mg1 132.90(6) . 3_767
C16 Mg1 Mg1 123.13(6) . 3_767
C18 Mg1 Mg1 117.43(5) . 3_767
C2 C1 H1A 109.5 . .
C2 C1 H1B 109.5 . .
H1A C1 H1B 109.5 . .
C2 C1 H1C 109.5 . .
H1A C1 H1C 109.5 . .
H1B C1 H1C 109.5 . .
N1 C2 C1 108.34(19) . .
N1 C2 C3 109.7(2) . .
C1 C2 C3 110.5(2) . .
N1 C2 C4 102.97(17) . .
C1 C2 C4 112.0(2) . .
C3 C2 C4 113.0(2) . .
C2 C3 H3A 109.5 . .
C2 C3 H3B 109.5 . .
H3A C3 H3B 109.5 . .
C2 C3 H3C 109.5 . .
H3A C3 H3C 109.5 . .
H3B C3 H3C 109.5 . .
O1 C4 C2 104.79(17) . .
O1 C4 H4A 110.8 . .
C2 C4 H4A 110.8 . .
O1 C4 H4B 110.8 . .
C2 C4 H4B 110.8 . .
H4A C4 H4B 108.9 . .
N1 C5 O1 118.66(18) . .
N1 C5 C6 126.41(18) . .
O1 C5 C6 114.81(16) . .
C12 C6 C5 103.46(16) . .
C12 C6 C13 108.26(15) . .
C5 C6 C13 114.31(16) . .
C12 C6 C7 111.20(16) . .
C5 C6 C7 107.71(16) . .
C13 C6 C7 111.65(16) . .
C6 C7 H7A 109.5 . .
C6 C7 H7B 109.5 . .
H7A C7 H7B 109.5 . .
C6 C7 H7C 109.5 . .
H7A C7 H7C 109.5 . .
H7B C7 H7C 109.5 . .
C9 C8 H8A 109.5 . .
C9 C8 H8B 109.5 . .
H8A C8 H8B 109.5 . .
C9 C8 H8C 109.5 . .
H8A C8 H8C 109.5 . .
H8B C8 H8C 109.5 . .
N2 C9 C10 107.9(2) . .
N2 C9 C8 110.4(2) . .
C10 C9 C8 111.9(2) . .
N2 C9 C11 102.54(18) . .
C10 C9 C11 112.7(3) . .
C8 C9 C11 111.0(3) . .
C9 C10 H10A 109.5 . .
C9 C10 H10B 109.5 . .
H10A C10 H10B 109.5 . .
C9 C10 H10C 109.5 . .
H10A C10 H10C 109.5 . .
H10B C10 H10C 109.5 . .
O2 C11 C9 105.33(19) . .
O2 C11 H11A 110.7 . .
C9 C11 H11A 110.7 . .
O2 C11 H11B 110.7 . .
C9 C11 H11B 110.7 . .
H11A C11 H11B 108.8 . .
N2 C12 O2 118.50(18) . .
N2 C12 C6 125.73(17) . .
O2 C12 C6 115.64(16) . .
C20 C13 C14 107.82(17) . .
C20 C13 C6 129.55(18) . .
C14 C13 C6 122.60(17) . .
C20 C13 Mg1 84.65(11) . .
C14 C13 Mg1 73.18(11) . .
C6 C13 Mg1 109.87(12) . .
C16 C14 C13 107.52(18) . .
C16 C14 C15 123.47(19) . .
C13 C14 C15 128.84(19) . .
C16 C14 Mg1 85.20(12) . .
C13 C14 Mg1 71.89(11) . .
C15 C14 Mg1 113.50(14) . .
C14 C15 H15A 109.5 . .
C14 C15 H15B 109.5 . .
H15A C15 H15B 109.5 . .
C14 C15 H15C 109.5 . .
H15A C15 H15C 109.5 . .
H15B C15 H15C 109.5 . .
C18 C16 C14 108.27(18) . .
C18 C16 C17 126.7(2) . .
C14 C16 C17 124.9(2) . .
C18 C16 Mg1 80.76(12) . .
C14 C16 Mg1 63.13(11) . .
C17 C16 Mg1 124.99(16) . .
C16 C17 H17A 109.5 . .
C16 C17 H17B 109.5 . .
H17A C17 H17B 109.5 . .
C16 C17 H17C 109.5 . .
H17A C17 H17C 109.5 . .
H17B C17 H17C 109.5 . .
C16 C18 C20 108.93(18) . .
C16 C18 C19 125.7(2) . .
C20 C18 C19 124.7(2) . .
C16 C18 Mg1 69.77(12) . .
C20 C18 Mg1 68.77(11) . .
C19 C18 Mg1 135.17(14) . .
C18 C19 H19A 109.5 . .
C18 C19 H19B 109.5 . .
H19A C19 H19B 109.5 . .
C18 C19 H19C 109.5 . .
H19A C19 H19C 109.5 . .
H19B C19 H19C 109.5 . .
C18 C20 C13 107.46(18) . .
C18 C20 C21 122.91(19) . .
C13 C20 C21 129.43(19) . .
C18 C20 Mg1 81.49(12) . .
C13 C20 Mg1 63.21(10) . .
C21 C20 Mg1 124.97(14) . .
C20 C21 H21A 109.5 . .
C20 C21 H21B 109.5 . .
H21A C21 H21B 109.5 . .
C20 C21 H21C 109.5 . .
H21A C21 H21C 109.5 . .
H21B C21 H21C 109.5 . .
Mg1 C22 Mg1 77.77(8) . 3_767
Mg1 C22 H22A 109.5 . .
Mg1 C22 H22A 75.0 3_767 .
Mg1 C22 H22C 109.5 . .
Mg1 C22 H22C 59.4 3_767 .
H22A C22 H22C 109.5 . .
Mg1 C22 H22B 109.5 . .
Mg1 C22 H22B 168.7 3_767 .
H22A C22 H22B 109.5 . .
H22C C22 H22B 109.5 . .
C5 N1 C2 107.18(17) . .
C12 N2 C9 107.04(16) . .
C12 N2 Mg1 116.47(13) . .
C9 N2 Mg1 136.31(13) . .
C5 O1 C4 105.10(16) . .
C12 O2 C11 105.33(16) . .

loop_
_geom_bond_atom_site_label_1
_geom_bond_atom_site_label_2
_geom_bond_distance
_geom_bond_site_symmetry_2
Mg1 N2 2.2160(17) .
Mg1 C22 2.254(2) .
Mg1 C22 2.275(2) 3_767
Mg1 C13 2.3833(19) .
Mg1 C14 2.400(2) .
Mg1 C20 2.658(2) .
Mg1 C16 2.681(2) .
Mg1 C18 2.821(2) .
Mg1 Mg1 2.8431(13) 3_767
C1 C2 1.512(3) .
C1 H1A 0.9800 .
C1 H1B 0.9800 .
C1 H1C 0.9800 .
C2 N1 1.484(3) .
C2 C3 1.523(4) .
C2 C4 1.542(3) .
C3 H3A 0.9800 .
C3 H3B 0.9800 .
C3 H3C 0.9800 .
C4 O1 1.442(3) .
C4 H4A 0.9900 .
C4 H4B 0.9900 .
C5 N1 1.261(3) .
C5 O1 1.367(2) .
C5 C6 1.519(3) .
C6 C12 1.514(3) .
C6 C13 1.521(3) .
C6 C7 1.549(3) .
C7 H7A 0.9800 .
C7 H7B 0.9800 .
C7 H7C 0.9800 .
C8 C9 1.515(4) .
C8 H8A 0.9800 .
C8 H8B 0.9800 .
C8 H8C 0.9800 .
C9 N2 1.496(3) .
C9 C10 1.503(4) .
C9 C11 1.524(3) .
C10 H10A 0.9800 .
C10 H10B 0.9800 .
C10 H10C 0.9800 .
C11 O2 1.451(3) .
C11 H11A 0.9900 .
C11 H11B 0.9900 .
C12 N2 1.272(3) .
C12 O2 1.346(2) .
C13 C20 1.420(3) .
C13 C14 1.436(3) .
C14 C16 1.413(3) .
C14 C15 1.508(3) .
C15 H15A 0.9800 .
C15 H15B 0.9800 .
C15 H15C 0.9800 .
C16 C18 1.406(3) .
C16 C17 1.506(3) .
C17 H17A 0.9800 .
C17 H17B 0.9800 .
C17 H17C 0.9800 .
C18 C20 1.415(3) .
C18 C19 1.505(3) .
C19 H19A 0.9800 .
C19 H19B 0.9800 .
C19 H19C 0.9800 .
C20 C21 1.507(3) .
C21 H21A 0.9800 .
C21 H21B 0.9800 .
C21 H21C 0.9800 .
C22 Mg1 2.275(2) 3_767
C22 H22A 0.9800 .
C22 H22C 0.9800 .
C22 H22B 0.9800 .
